data_1563059
loop_
_publ_author_name
'Magott, Michal'
'Gawe\/l, Bart\/lomiej A.'
'Sarewicz, Marcin'
'Reczy\'nski, Mateusz'
'Ogorza\/ly, Karolina'
'Makowski, Wac\/law'
'Pinkowicz, Dawid'

_publ_section_title
;
 Large breathing effect induced by water sorption in a remarkably stable
 nonporous cyanide-bridged coordination polymer
;
_journal_name_full 'Chemical Science'
_journal_paper_doi 10.1039/D1SC02060A
_journal_year 2021
_chemical_formula_sum 'C14 H16 Mn2 Mo N12 O8'
_chemical_formula_weight 686.21
_space_group_crystal_system monoclinic
_space_group_IT_number 15
_space_group_name_Hall '-C 2yc'
_space_group_name_H-M_alt 'C 1 2/c 1'
_atom_sites_solution_hydrogens mixed
_audit_creation_method SHELXL-2016/6
_audit_update_record
;
2020-11-24 deposited with the CCDC.	2021-06-01 downloaded from the CCDC.
;
_cell_angle_alpha 90
_cell_angle_beta 108.364(6)
_cell_angle_gamma 90
_cell_formula_units_Z 4
_cell_length_a 15.649(2)
_cell_length_b 14.575(2)
_cell_length_c 12.3068(18)
_cell_measurement_reflns_used 5072
_cell_measurement_temperature 295(2)
_cell_measurement_theta_max 27.23
_cell_measurement_theta_min 2.80
_cell_volume 2664.0(6)
_computing_structure_refinement 'SHELXL-2016/6 (Sheldrick, 2016)'
_computing_structure_solution 'SHELXT 2014/5 (Sheldrick, 2014)'
_diffrn_ambient_temperature 295(2)
_diffrn_measured_fraction_theta_full 0.995
_diffrn_measured_fraction_theta_max 0.965
_diffrn_measurement_device_type 'Bruker APEX-II CCD'
_diffrn_measurement_method '\f and \w scans'
_diffrn_radiation_type MoK\a
_diffrn_radiation_wavelength 0.71073
_diffrn_reflns_av_R_equivalents 0.0462
_diffrn_reflns_av_unetI/netI 0.0465
_diffrn_reflns_Laue_measured_fraction_full 0.995
_diffrn_reflns_Laue_measured_fraction_max 0.965
_diffrn_reflns_limit_h_max 19
_diffrn_reflns_limit_h_min -19
_diffrn_reflns_limit_k_max 18
_diffrn_reflns_limit_k_min -14
_diffrn_reflns_limit_l_max 15
_diffrn_reflns_limit_l_min -15
_diffrn_reflns_number 9737
_diffrn_reflns_point_group_measured_fraction_full 0.995
_diffrn_reflns_point_group_measured_fraction_max 0.965
_diffrn_reflns_theta_full 25.242
_diffrn_reflns_theta_max 27.412
_diffrn_reflns_theta_min 2.317
_exptl_absorpt_coefficient_mu 1.457
_exptl_absorpt_correction_T_max 0.7455
_exptl_absorpt_correction_T_min 0.5923
_exptl_absorpt_correction_type multi-scan
_exptl_absorpt_process_details
;
 SADABS 2016/2: Krause, L., Herbst-Irmer, R., Sheldrick G.M. & Stalke D.,
 J. Appl. Cryst. 48 (2015) 3-10
;
_exptl_crystal_colour yellow
_exptl_crystal_density_diffrn 1.711
_exptl_crystal_description column
_exptl_crystal_F_000 1360
_exptl_crystal_preparation 'Magnetic properties'
_exptl_crystal_size_max 0.470
_exptl_crystal_size_mid 0.080
_exptl_crystal_size_min 0.080
_refine_diff_density_max 1.126
_refine_diff_density_min -0.895
_refine_diff_density_rms 0.108
_refine_ls_extinction_method none
_refine_ls_goodness_of_fit_ref 1.049
_refine_ls_hydrogen_treatment mixed
_refine_ls_matrix_type full
_refine_ls_number_parameters 199
_refine_ls_number_reflns 2925
_refine_ls_number_restraints 9
_refine_ls_restrained_S_all 1.049
_refine_ls_R_factor_all 0.0600
_refine_ls_R_factor_gt 0.0416
_refine_ls_shift/su_max 0.001
_refine_ls_shift/su_mean 0.000
_refine_ls_structure_factor_coef Fsqd
_refine_ls_weighting_details 'w=1/[\s^2^(Fo^2^)+(0.0405P)^2^+12.2710P] where P=(Fo^2^+2Fc^2^)/3'
_refine_ls_weighting_scheme calc
_refine_ls_wR_factor_gt 0.0926
_refine_ls_wR_factor_ref 0.1014
_reflns_Friedel_coverage 0.000
_reflns_number_gt 2358
_reflns_number_total 2925
_reflns_threshold_expression 'I > 2\s(I)'
_cod_data_source_file d1sc02060a2.cif
_cod_data_source_block 1Mn_8H2O
_cod_original_cell_volume 2663.9(6)
_cod_original_sg_symbol_H-M 'C 2/c'
_cod_database_code 1563059
_shelx_shelxl_version_number 2016/6
_shelx_space_group_comment
;
The symmetry employed for this shelxl refinement is uniquely defined
by the following loop, which should always be used as a source of
symmetry information in preference to the above space-group names.
They are only intended as comments.
;
_shelx_estimated_absorpt_t_min 0.547
_shelx_estimated_absorpt_t_max 0.892

loop_
_space_group_symop_operation_xyz
'x, y, z'
'-x, y, -z+1/2'
'x+1/2, y+1/2, z'
'-x+1/2, y+1/2, -z+1/2'
'-x, -y, -z'
'x, -y, z-1/2'
'-x+1/2, -y+1/2, -z'
'x+1/2, -y+1/2, z-1/2'

loop_
_atom_site_label
_atom_site_type_symbol
_atom_site_fract_x
_atom_site_fract_y
_atom_site_fract_z
_atom_site_U_iso_or_equiv
_atom_site_adp_type
_atom_site_occupancy
_atom_site_site_symmetry_order
_atom_site_calc_flag
_atom_site_refinement_flags_posn
_atom_site_refinement_flags_adp
_atom_site_refinement_flags_occupancy
_atom_site_disorder_assembly
_atom_site_disorder_group
Mo1 Mo 0.500000 0.70563(3) 0.750000 0.01487(13) Uani 1 2 d S T P . .
O1 O 0.2303(3) 0.4975(4) 0.9283(4) 0.0771(13) Uani 1 1 d D . . . .
H3 H 0.227(4) 0.469(4) 0.996(4) 0.093 Uiso 1 1 d D U . . .
H2 H 0.172(2) 0.525(4) 0.895(4) 0.093 Uiso 1 1 d D U . . .
N1 N 0.3754(3) 0.5414(3) 0.8081(3) 0.0378(9) Uani 1 1 d . . . . .
C1 C 0.4186(3) 0.5988(3) 0.7881(3) 0.0244(8) Uani 1 1 d . . . . .
Mn1 Mn 0.29773(4) 0.41910(4) 0.82521(5) 0.02665(18) Uani 1 1 d D . . . .
N2 N 0.2975(2) 0.8010(3) 0.6776(3) 0.0371(9) Uani 1 1 d . . . . .
O2 O 0.1854(3) 0.4713(3) 0.6781(4) 0.0759(14) Uani 1 1 d D . . . .
H1B H 0.173(4) 0.5338(17) 0.657(6) 0.091 Uiso 1 1 d D U . . .
H1 H 0.129(2) 0.440(4) 0.652(6) 0.091 Uiso 1 1 d D U . . .
C2 C 0.3665(3) 0.7655(3) 0.7018(3) 0.0253(8) Uani 1 1 d . . . . .
C3 C 0.5712(2) 0.6519(3) 0.9190(3) 0.0230(8) Uani 1 1 d . . . . .
N3 N 0.6095(2) 0.6266(3) 1.0090(3) 0.0337(8) Uani 1 1 d . . . . .
O3 O 0.1760(4) 0.6361(4) 0.5899(6) 0.138(3) Uani 1 1 d . . . . .
C4 C 0.5082(3) 0.8109(3) 0.6314(4) 0.0305(9) Uani 1 1 d . . . . .
O4 O 0.0526(4) 0.5505(5) 0.8616(6) 0.139(3) Uani 1 1 d . . . . .
N4 N 0.5130(3) 0.8666(3) 0.5685(4) 0.0492(11) Uani 1 1 d . . . . .
C5 C 0.3918(6) 0.3779(5) 0.6373(6) 0.082(2) Uani 1 1 d D . . . .
H5 H 0.410506 0.438773 0.643089 0.098 Uiso 1 1 calc R U . . .
N5 N 0.3496(3) 0.3452(3) 0.7031(4) 0.0547(12) Uani 1 1 d . . . . .
N6 N 0.4071(5) 0.3239(5) 0.5635(6) 0.103(2) Uani 1 1 d . . . . .
H6A H 0.413702 0.334070 0.497833 0.124 Uiso 0.501(12) 1 calc R U P A 1
H6B H 0.453790 0.322179 0.541017 0.124 Uiso 0.499(12) 1 calc R U P A 2
C6 C 0.4096(10) 0.2370(8) 0.6294(12) 0.066(4) Uani 0.501(12) 1 d . . P A 1
H6 H 0.430088 0.180044 0.614077 0.079 Uiso 0.501(12) 1 calc R U P A 1
C7 C 0.3764(11) 0.2573(9) 0.7155(13) 0.080(5) Uani 0.501(12) 1 d D . P A 1
H7 H 0.372762 0.217460 0.772977 0.096 Uiso 0.501(12) 1 calc R U P A 1
C7A C 0.2940(10) 0.2796(11) 0.6152(14) 0.091(6) Uani 0.499(12) 1 d D . P A 2
H7A H 0.241946 0.250052 0.617594 0.109 Uiso 0.499(12) 1 calc R U P A 2
C6A C 0.3338(12) 0.2706(14) 0.5295(13) 0.101(7) Uani 0.499(12) 1 d . . P A 2
H6AA H 0.313981 0.235357 0.463225 0.121 Uiso 0.499(12) 1 calc R U P A 2

loop_
_atom_site_aniso_label
_atom_site_aniso_U_11
_atom_site_aniso_U_22
_atom_site_aniso_U_33
_atom_site_aniso_U_23
_atom_site_aniso_U_13
_atom_site_aniso_U_12
Mo1 0.0135(2) 0.0126(2) 0.0191(2) 0.000 0.00590(16) 0.000
O1 0.073(3) 0.091(4) 0.079(3) -0.002(3) 0.039(3) 0.015(3)
N1 0.035(2) 0.037(2) 0.038(2) 0.0076(16) 0.0065(17) -0.0147(17)
C1 0.0222(19) 0.025(2) 0.025(2) 0.0028(15) 0.0056(16) -0.0023(15)
Mn1 0.0219(3) 0.0269(4) 0.0292(3) 0.0072(2) 0.0051(3) -0.0074(2)
N2 0.0242(18) 0.038(2) 0.046(2) -0.0114(17) 0.0067(16) 0.0101(16)
O2 0.048(2) 0.056(3) 0.093(3) 0.026(2) -0.021(2) -0.0149(19)
C2 0.0199(19) 0.025(2) 0.030(2) -0.0076(16) 0.0071(16) 0.0028(15)
C3 0.0219(18) 0.024(2) 0.024(2) 0.0009(15) 0.0087(16) -0.0013(15)
N3 0.0330(19) 0.036(2) 0.0295(19) 0.0065(15) 0.0059(16) -0.0044(15)
O3 0.106(4) 0.069(4) 0.170(6) 0.037(4) -0.057(4) -0.025(3)
C4 0.025(2) 0.032(2) 0.030(2) 0.0055(17) 0.0028(17) -0.0064(16)
O4 0.089(4) 0.179(7) 0.141(6) -0.030(5) 0.023(4) 0.037(4)
N4 0.052(3) 0.046(3) 0.045(2) 0.020(2) 0.008(2) -0.012(2)
C5 0.128(7) 0.064(4) 0.083(5) -0.010(4) 0.075(5) -0.023(4)
N5 0.062(3) 0.047(3) 0.072(3) -0.004(2) 0.046(3) -0.008(2)
N6 0.105(6) 0.137(7) 0.096(5) -0.022(5) 0.072(5) -0.010(5)
C6 0.089(10) 0.044(7) 0.085(10) -0.005(6) 0.055(9) 0.015(6)
C7 0.110(13) 0.058(9) 0.092(11) 0.008(7) 0.061(11) 0.001(8)
C7A 0.072(10) 0.121(14) 0.095(12) -0.054(10) 0.048(10) -0.028(9)
C6A 0.083(12) 0.164(18) 0.065(10) -0.055(11) 0.036(9) -0.009(12)

loop_
_atom_type_symbol
_atom_type_description
_atom_type_scat_dispersion_real
_atom_type_scat_dispersion_imag
_atom_type_scat_source
C C 0.0033 0.0016 'International Tables Vol C Tables 4.2.6.8 and 6.1.1.4'
H H 0.0000 0.0000 'International Tables Vol C Tables 4.2.6.8 and 6.1.1.4'
N N 0.0061 0.0033 'International Tables Vol C Tables 4.2.6.8 and 6.1.1.4'
O O 0.0106 0.0060 'International Tables Vol C Tables 4.2.6.8 and 6.1.1.4'
Mn Mn 0.3368 0.7283 'International Tables Vol C Tables 4.2.6.8 and 6.1.1.4'
Mo Mo -1.6832 0.6857 'International Tables Vol C Tables 4.2.6.8 and 6.1.1.4'

loop_
_geom_angle_atom_site_label_1
_geom_angle_atom_site_label_2
_geom_angle_atom_site_label_3
_geom_angle
_geom_angle_site_symmetry_1
_geom_angle_site_symmetry_3
_geom_angle_publ_flag
C4 Mo1 C4 88.9(2) 2_656 . ?
C4 Mo1 C1 146.05(15) 2_656 2_656 ?
C4 Mo1 C1 101.65(16) . 2_656 ?
C4 Mo1 C1 101.65(16) 2_656 . ?
C4 Mo1 C1 146.05(15) . . ?
C1 Mo1 C1 87.5(2) 2_656 . ?
C4 Mo1 C2 68.89(15) 2_656 . ?
C4 Mo1 C2 77.60(16) . . ?
C1 Mo1 C2 144.71(14) 2_656 . ?
C1 Mo1 C2 76.46(15) . . ?
C4 Mo1 C2 77.60(16) 2_656 2_656 ?
C4 Mo1 C2 68.89(15) . 2_656 ?
C1 Mo1 C2 76.46(15) 2_656 2_656 ?
C1 Mo1 C2 144.71(14) . 2_656 ?
C2 Mo1 C2 132.5(2) . 2_656 ?
C4 Mo1 C3 74.27(15) 2_656 . ?
C4 Mo1 C3 141.73(15) . . ?
C1 Mo1 C3 77.77(14) 2_656 . ?
C1 Mo1 C3 72.02(14) . . ?
C2 Mo1 C3 124.51(15) . . ?
C2 Mo1 C3 73.95(14) 2_656 . ?
C4 Mo1 C3 141.73(14) 2_656 2_656 ?
C4 Mo1 C3 74.27(15) . 2_656 ?
C1 Mo1 C3 72.02(14) 2_656 2_656 ?
C1 Mo1 C3 77.77(15) . 2_656 ?
C2 Mo1 C3 73.95(14) . 2_656 ?
C2 Mo1 C3 124.51(15) 2_656 2_656 ?
C3 Mo1 C3 137.8(2) . 2_656 ?
Mn1 O1 H3 117(4) . . ?
Mn1 O1 H2 122(3) . . ?
H3 O1 H2 105(3) . . ?
C1 N1 Mn1 171.0(4) . . ?
N1 C1 Mo1 179.6(4) . . ?
N5 Mn1 N3 101.98(17) . 5_667 ?
N5 Mn1 N1 89.84(16) . . ?
N3 Mn1 N1 96.37(14) 5_667 . ?
N5 Mn1 O1 172.52(19) . . ?
N3 Mn1 O1 85.35(16) 5_667 . ?
N1 Mn1 O1 90.81(18) . . ?
N5 Mn1 O2 88.8(2) . . ?
N3 Mn1 O2 168.42(18) 5_667 . ?
N1 Mn1 O2 87.90(15) . . ?
O1 Mn1 O2 83.8(2) . . ?
N5 Mn1 N2 90.00(16) . 4_546 ?
N3 Mn1 N2 91.30(13) 5_667 4_546 ?
N1 Mn1 N2 172.18(14) . 4_546 ?
O1 Mn1 N2 88.33(18) . 4_546 ?
O2 Mn1 N2 84.29(14) . 4_546 ?
C2 N2 Mn1 154.8(3) . 4_556 ?
Mn1 O2 H1B 126(4) . . ?
Mn1 O2 H1 121(4) . . ?
H1B O2 H1 106(4) . . ?
N2 C2 Mo1 177.0(4) . . ?
N3 C3 Mo1 177.7(4) . . ?
C3 N3 Mn1 171.2(3) . 5_667 ?
N4 C4 Mo1 179.7(4) . . ?
N6 C5 N5 117.8(7) . . ?
N6 C5 H5 121.1 . . ?
N5 C5 H5 121.1 . . ?
C5 N5 C7 102.8(7) . . ?
C5 N5 C7A 94.5(7) . . ?
C5 N5 Mn1 128.4(4) . . ?
C7 N5 Mn1 124.0(7) . . ?
C7A N5 Mn1 123.4(6) . . ?
C5 N6 C6A 104.3(8) . . ?
C5 N6 C6 96.6(7) . . ?
C5 N6 H6A 131.7 . . ?
C6 N6 H6A 131.7 . . ?
C5 N6 H6B 127.9 . . ?
C6A N6 H6B 127.9 . . ?
C7 C6 N6 106.8(9) . . ?
C7 C6 H6 126.6 . . ?
N6 C6 H6 126.6 . . ?
N5 C7 C6 107.7(10) . . ?
N5 C7 H7 126.2 . . ?
C6 C7 H7 126.2 . . ?
C6A C7A N5 108.1(11) . . ?
C6A C7A H7A 125.9 . . ?
N5 C7A H7A 125.9 . . ?
N6 C6A C7A 104.6(12) . . ?
N6 C6A H6AA 127.7 . . ?
C7A C6A H6AA 127.7 . . ?

loop_
_geom_bond_atom_site_label_1
_geom_bond_atom_site_label_2
_geom_bond_distance
_geom_bond_site_symmetry_2
_geom_bond_publ_flag
Mo1 C4 2.149(4) 2_656 ?
Mo1 C4 2.149(4) . ?
Mo1 C1 2.155(4) 2_656 ?
Mo1 C1 2.156(4) . ?
Mo1 C2 2.167(4) . ?
Mo1 C2 2.167(4) 2_656 ?
Mo1 C3 2.173(4) . ?
Mo1 C3 2.173(4) 2_656 ?
O1 Mn1 2.208(4) . ?
O1 H3 0.945(19) . ?
O1 H2 0.962(18) . ?
N1 C1 1.149(5) . ?
N1 Mn1 2.205(4) . ?
Mn1 N5 2.201(4) . ?
Mn1 N3 2.202(4) 5_667 ?
Mn1 O2 2.223(4) . ?
Mn1 N2 2.270(3) 4_546 ?
N2 C2 1.149(5) . ?
O2 H1B 0.95(2) . ?
O2 H1 0.95(2) . ?
C3 N3 1.141(5) . ?
C4 N4 1.140(5) . ?
C5 N6 1.280(8) . ?
C5 N5 1.287(7) . ?
C5 H5 0.9300 . ?
N5 C7 1.343(14) . ?
N5 C7A 1.500(13) . ?
N6 C6A 1.338(18) . ?
N6 C6 1.497(14) . ?
N6 H6A 0.8600 . ?
N6 H6B 0.8600 . ?
C6 C7 1.352(17) . ?
C6 H6 0.9300 . ?
C7 H7 0.9300 . ?
C7A C6A 1.390(18) . ?
C7A H7A 0.9300 . ?
C6A H6AA 0.9300 . ?

loop_
_geom_torsion_atom_site_label_1
_geom_torsion_atom_site_label_2
_geom_torsion_atom_site_label_3
_geom_torsion_atom_site_label_4
_geom_torsion
_geom_torsion_site_symmetry_1
_geom_torsion_site_symmetry_2
_geom_torsion_site_symmetry_3
_geom_torsion_site_symmetry_4
_geom_torsion_publ_flag
N6 C5 N5 C7 32.0(12) . . . . ?
N6 C5 N5 C7A -32.4(11) . . . . ?
N6 C5 N5 Mn1 -172.4(6) . . . . ?
N5 C5 N6 C6A 36.3(14) . . . . ?
N5 C5 N6 C6 -27.9(11) . . . . ?
C5 N6 C6 C7 12.8(14) . . . . ?
C5 N5 C7 C6 -18.8(14) . . . . ?
Mn1 N5 C7 C6 -175.9(9) . . . . ?
N6 C6 C7 N5 3.7(16) . . . . ?
C5 N5 C7A C6A 16.5(16) . . . . ?
Mn1 N5 C7A C6A 159.4(11) . . . . ?
C5 N6 C6A C7A -19.0(18) . . . . ?
N5 C7A C6A N6 1(2) . . . . ?
